data_2215522
loop_
_publ_author_name
'Chun-Bo Liu'
'Lu Lu'
'Zhan-Lin Xu'
'Qing-Wei Wang'

_publ_section_title <i>catena</i>-Poly[[diaquacadmium(II)]-\m-3,3'-(<i>p</i>-phenylene)diacrylato]
_journal_coeditor_code HB2555
_journal_issue 10
_journal_name_full 'Acta Crystallographica Section E'
_journal_page_first m2595
_journal_page_last m2595
_journal_paper_doi 10.1107/S1600536807046909
_journal_volume 63
_journal_year 2007
_chemical_formula_iupac '[Cd (C12 H10 O4) (H2 O)2]'
_chemical_formula_moiety 'C12 H12 Cd O6'
_chemical_formula_sum 'C12 H12 Cd O6'
_chemical_formula_weight 364.62
_chemical_name_systematic
;
catena-Poly[[diaquacadmium(II)]-\m-3,3'-(p-phenylene)diacrylato]
;
_space_group_IT_number 15
_symmetry_cell_setting monoclinic
_symmetry_space_group_name_Hall '-C 2yc'
_symmetry_space_group_name_H-M 'C 1 2/c 1'
_atom_sites_solution_hydrogens 'difmap (O-H) and geom (C-H)'
_atom_sites_solution_primary direct
_atom_sites_solution_secondary difmap
_audit_creation_method SHELXL97
_cell_angle_alpha 90.00
_cell_angle_beta 94.983(4)
_cell_angle_gamma 90.00
_cell_formula_units_Z 4
_cell_length_a 11.857(3)
_cell_length_b 5.3296(14)
_cell_length_c 20.030(5)
_cell_measurement_reflns_used 1235
_cell_measurement_temperature 293(2)
_cell_measurement_theta_max 26.09
_cell_measurement_theta_min 2.04
_cell_volume 1261.0(6)
_computing_cell_refinement 'SAINT (Bruker, 1998)'
_computing_data_collection 'SMART (Bruker, 1998)'
_computing_data_reduction 'SAINT (Bruker, 1998)'
_computing_molecular_graphics 'SHELXTL (Bruker, 1998)'
_computing_publication_material 'SHELXTL (Bruker, 1998)'
_computing_structure_refinement 'SHELXL97 (Sheldrick, 1997)'
_computing_structure_solution 'SHELXS97 (Sheldrick, 1997)'
_diffrn_ambient_temperature 293(2)
_diffrn_measured_fraction_theta_full 0.995
_diffrn_measured_fraction_theta_max 0.990
_diffrn_measurement_device_type 'Bruker APEX CCD'
_diffrn_measurement_method \w
_diffrn_radiation_monochromator graphite
_diffrn_radiation_source 'fine-focus sealed tube'
_diffrn_radiation_type MoK\a
_diffrn_radiation_wavelength 0.71073
_diffrn_reflns_av_R_equivalents 0.0164
_diffrn_reflns_av_sigmaI/netI 0.0196
_diffrn_reflns_limit_h_max 11
_diffrn_reflns_limit_h_min -14
_diffrn_reflns_limit_k_max 5
_diffrn_reflns_limit_k_min -6
_diffrn_reflns_limit_l_max 21
_diffrn_reflns_limit_l_min -24
_diffrn_reflns_number 3315
_diffrn_reflns_theta_full 25.00
_diffrn_reflns_theta_max 26.09
_diffrn_reflns_theta_min 2.04
_exptl_absorpt_coefficient_mu 1.751
_exptl_absorpt_correction_T_max 0.716
_exptl_absorpt_correction_T_min 0.574
_exptl_absorpt_correction_type multi-scan
_exptl_absorpt_process_details '(SADABS; Bruker, 1998)'
_exptl_crystal_colour colourless
_exptl_crystal_density_diffrn 1.921
_exptl_crystal_density_method 'not measured'
_exptl_crystal_description block
_exptl_crystal_F_000 720
_exptl_crystal_size_max 0.31
_exptl_crystal_size_mid 0.21
_exptl_crystal_size_min 0.19
_refine_diff_density_max 0.305
_refine_diff_density_min -0.348
_refine_ls_extinction_method none
_refine_ls_goodness_of_fit_ref 1.105
_refine_ls_hydrogen_treatment mixed
_refine_ls_matrix_type full
_refine_ls_number_parameters 95
_refine_ls_number_reflns 1235
_refine_ls_number_restraints 0
_refine_ls_restrained_S_all 1.105
_refine_ls_R_factor_all 0.0206
_refine_ls_R_factor_gt 0.0197
_refine_ls_shift/su_max 0.000
_refine_ls_shift/su_mean 0.000
_refine_ls_structure_factor_coef Fsqd
_refine_ls_weighting_details 'calc w = 1/[\s^2^(Fo^2^)+(0.0216P)^2^+1.4532P] where P=(Fo^2^+2Fc^2^)/3'
_refine_ls_weighting_scheme calc
_refine_ls_wR_factor_gt 0.0456
_refine_ls_wR_factor_ref 0.0461
_reflns_number_gt 1199
_reflns_number_total 1235
_reflns_threshold_expression I>2\s(I)
_cod_data_source_file hb2555.cif
_cod_data_source_block I
_cod_original_sg_symbol_H-M 'C 2/c'
_cod_database_code 2215522
_cod_database_fobs_code 2215522

loop_
_symmetry_equiv_pos_as_xyz
'x, y, z'
'-x, y, -z+1/2'
'x+1/2, y+1/2, z'
'-x+1/2, y+1/2, -z+1/2'
'-x, -y, -z'
'x, -y, z-1/2'
'-x+1/2, -y+1/2, -z'
'x+1/2, -y+1/2, z-1/2'

loop_
_atom_site_type_symbol
_atom_site_label
_atom_site_fract_x
_atom_site_fract_y
_atom_site_fract_z
_atom_site_U_iso_or_equiv
_atom_site_adp_type
_atom_site_calc_flag
_atom_site_refinement_flags
_atom_site_occupancy
C C1 1.12499(19) -0.4749(4) 0.83239(11) 0.0287(5) Uani d . 1
C C2 1.1910(2) -0.2843(4) 0.87299(13) 0.0362(6) Uani d . 1
H H2 1.2691 -0.2784 0.8712 0.043 Uiso calc R 1
C C3 1.1430(2) -0.1220(5) 0.91177(11) 0.0320(5) Uani d . 1
H H3 1.0646 -0.1300 0.9113 0.038 Uiso calc R 1
C C4 1.1997(2) 0.0689(4) 0.95542(11) 0.0302(5) Uani d . 1
C C5 1.1344(2) 0.2195(5) 0.99437(13) 0.0359(6) Uani d . 1
H H5 1.0562 0.2002 0.9906 0.043 Uiso calc R 1
C C6 1.1833(2) 0.3962(5) 1.03827(12) 0.0356(5) Uani d . 1
H H6 1.1379 0.4927 1.0638 0.043 Uiso calc R 1
O O1 1.01914(13) -0.4967(3) 0.83570(8) 0.0305(4) Uani d . 1
O O2 1.17575(13) -0.6158(3) 0.79418(8) 0.0360(4) Uani d . 1
O O1W 0.90126(17) -1.0774(4) 0.79925(11) 0.0429(5) Uani d . 1
Cd Cd1 1.0000 -0.79192(4) 0.7500 0.02670(9) Uani d S 1
H HW11 0.832(3) -1.093(6) 0.7946(15) 0.057(9) Uiso d . 1
H HW12 0.928(3) -1.205(5) 0.8085(15) 0.035(8) Uiso d . 1

loop_
_atom_site_aniso_label
_atom_site_aniso_U_11
_atom_site_aniso_U_22
_atom_site_aniso_U_33
_atom_site_aniso_U_12
_atom_site_aniso_U_13
_atom_site_aniso_U_23
C1 0.0313(12) 0.0234(11) 0.0303(11) -0.0003(9) -0.0036(9) -0.0007(9)
C2 0.0289(13) 0.0363(13) 0.0426(14) -0.0034(10) -0.0014(11) -0.0108(11)
C3 0.0330(12) 0.0327(12) 0.0299(12) -0.0052(10) 0.0008(9) -0.0040(10)
C4 0.0365(13) 0.0274(12) 0.0263(11) -0.0041(10) 0.0010(9) -0.0029(9)
C5 0.0310(12) 0.0379(14) 0.0391(13) -0.0065(10) 0.0043(10) -0.0091(10)
C6 0.0360(13) 0.0378(13) 0.0333(12) -0.0020(11) 0.0055(10) -0.0115(10)
O1 0.0277(8) 0.0273(8) 0.0361(9) -0.0020(7) -0.0002(7) -0.0048(6)
O2 0.0280(8) 0.0336(9) 0.0458(10) -0.0003(7) -0.0008(7) -0.0144(8)
O1W 0.0250(10) 0.0301(11) 0.0739(13) 0.0023(8) 0.0060(9) 0.0139(9)
Cd1 0.02628(14) 0.02161(13) 0.03127(14) 0.000 -0.00282(9) 0.000

loop_
_atom_type_symbol
_atom_type_description
_atom_type_scat_dispersion_real
_atom_type_scat_dispersion_imag
_atom_type_scat_source
C C 0.0033 0.0016 'International Tables Vol C Tables 4.2.6.8 and 6.1.1.4'
H H 0.0000 0.0000 'International Tables Vol C Tables 4.2.6.8 and 6.1.1.4'
O O 0.0106 0.0060 'International Tables Vol C Tables 4.2.6.8 and 6.1.1.4'
Cd Cd -0.8075 1.2024 'International Tables Vol C Tables 4.2.6.8 and 6.1.1.4'

loop_
_geom_angle_atom_site_label_1
_geom_angle_atom_site_label_2
_geom_angle_atom_site_label_3
_geom_angle_site_symmetry_1
_geom_angle_site_symmetry_3
_geom_angle
_geom_angle_publ_flag
O1W Cd1 O1W 2_756 . 92.72(11) n
O1W Cd1 O1 2_756 . 140.88(7) n
O1W Cd1 O1 . . 99.10(7) n
O1W Cd1 O1 2_756 2_756 99.10(7) n
O1W Cd1 O1 . 2_756 140.88(7) n
O1 Cd1 O1 . 2_756 94.82(8) n
O1W Cd1 O2 2_756 . 87.52(7) n
O1W Cd1 O2 . . 125.91(7) n
O1 Cd1 O2 . . 55.50(5) y
O1 Cd1 O2 2_756 . 91.93(6) n
O1W Cd1 O2 2_756 2_756 125.91(7) n
O1W Cd1 O2 . 2_756 87.52(7) n
O1 Cd1 O2 . 2_756 91.93(6) n
O1 Cd1 O2 2_756 2_756 55.50(5) y
O2 Cd1 O2 . 2_756 133.64(9) n
O2 C1 O1 . . 120.3(2) ?
O2 C1 C2 . . 118.9(2) ?
O1 C1 C2 . . 120.8(2) ?
O2 C1 Cd1 . . 61.59(11) ?
O1 C1 Cd1 . . 58.90(11) ?
C2 C1 Cd1 . . 174.99(17) ?
C3 C2 C1 . . 122.4(2) ?
C3 C2 H2 . . 118.8 ?
C1 C2 H2 . . 118.8 ?
C2 C3 C4 . . 127.2(2) ?
C2 C3 H3 . . 116.4 ?
C4 C3 H3 . . 116.4 ?
C6 C4 C5 7_757 . 117.9(2) ?
C6 C4 C3 7_757 . 123.2(2) ?
C5 C4 C3 . . 118.9(2) ?
C6 C5 C4 . . 121.6(2) ?
C6 C5 H5 . . 119.2 ?
C4 C5 H5 . . 119.2 ?
C5 C6 C4 . 7_757 120.5(2) ?
C5 C6 H6 . . 119.7 ?
C4 C6 H6 7_757 . 119.7 ?
C1 O1 Cd1 . . 93.27(13) ?
C1 O2 Cd1 . . 90.68(13) ?
Cd1 O1W HW11 . . 126(2) ?
Cd1 O1W HW12 . . 120(2) ?
HW11 O1W HW12 . . 109(3) ?

loop_
_geom_bond_atom_site_label_1
_geom_bond_atom_site_label_2
_geom_bond_site_symmetry_2
_geom_bond_distance
_geom_bond_publ_flag
Cd1 O1 . 2.3251(16) y
Cd1 O2 . 2.3846(16) y
Cd1 O1W . 2.2044(18) y
Cd1 O1W 2_756 2.2044(18) ?
Cd1 O1 2_756 2.3251(16) ?
Cd1 O2 2_756 2.3846(16) ?
C1 O2 . 1.262(3) ?
C1 O1 . 1.268(3) ?
C1 C2 . 1.482(3) ?
C2 C3 . 1.324(3) ?
C2 H2 . 0.9300 ?
C3 C4 . 1.466(3) ?
C3 H3 . 0.9300 ?
C4 C6 7_757 1.394(3) ?
C4 C5 . 1.399(3) ?
C5 C6 . 1.381(3) ?
C5 H5 . 0.9300 ?
C6 C4 7_757 1.394(3) ?
C6 H6 . 0.9300 ?
O1W HW11 . 0.83(4) ?
O1W HW12 . 0.77(3) ?

loop_
_geom_hbond_atom_site_label_D
_geom_hbond_atom_site_label_H
_geom_hbond_atom_site_label_A
_geom_hbond_site_symmetry_A
_geom_hbond_distance_DH
_geom_hbond_distance_HA
_geom_hbond_distance_DA
_geom_hbond_angle_DHA
O1W HW12 O1 1_545 0.77(3) 1.95(3) 2.703(3) 170(3)
O1W HW11 O2 3_445 0.83(4) 1.85(4) 2.675(3) 174(3)
